data_2102195
loop_
_publ_author_name
'Burchell, Colin J.'
'Ferguson, George'
'Lough, Alan J.'
'Glidewell, Christopher'

_publ_section_title
;
 Adducts of <i>meso</i> and racemic
 5,5,7,12,12,14-hexamethyl-1,4,8,11-tetraazacyclotetradecane with
 trigonally trisubstituted benzene carboxylic acids: supramolecular
 structures in one and two dimensions
;
_journal_coeditor_code NA0108
_journal_issue 6
_journal_name_full 'Acta Crystallographica Section B'
_journal_page_first 1054
_journal_page_last 1062
_journal_paper_doi 10.1107/S0108768100008302
_journal_volume 56
_journal_year 2000
_chemical_compound_source 'Synthesised by authors, see text'
_chemical_formula_moiety 'C16 H38 N4, 2(C7 H3 N2 O6)'
_chemical_formula_sum 'C30 H44 N8 O12'
_chemical_formula_weight 708.73
_chemical_name_systematic
;
 meso-5,5,7,12,12,14-Hexamethyl-1,4,8,11-tetraazacyclotetradecane--3,5-
dinitrobenzoic acid(1/2)

;
_space_group_IT_number 2
_symmetry_cell_setting triclinic
_symmetry_space_group_name_Hall '-P 1'
_symmetry_space_group_name_H-M 'P -1'
_atom_sites_solution_hydrogens geom
_atom_sites_solution_primary direct
_atom_sites_solution_secondary difmap
_cell_angle_alpha 114.5800(17)
_cell_angle_beta 91.9660(18)
_cell_angle_gamma 111.6740(18)
_cell_formula_units_Z 1
_cell_length_a 8.7336(3)
_cell_length_b 10.9388(3)
_cell_length_c 11.0284(3)
_cell_measurement_reflns_used 12749
_cell_measurement_temperature 150(2)
_cell_measurement_theta_max 30.00
_cell_measurement_theta_min 3.03
_cell_volume 868.09(5)
_computing_cell_refinement 'DENZO-SMN (Otwinowski & Minor, 1997)'
_computing_data_collection 'Kappa-CCD server software (Nonius, 1997)'
_computing_data_reduction 'DENZO-SMN (Otwinowski & Minor, 1997)'
_computing_molecular_graphics 'NRCVAX-96, ORTEP (Johnson, 1976), PLATON (Spek, 2000)'
_computing_publication_material 'NRCVAX-96, SHELXL-97  and WordPerfect macro PRPKAPPA (Ferguson, 1999)'
_computing_structure_refinement 'NRCVAX-96 and SHELXL-97 (Sheldrick, 1997b)'
_computing_structure_solution 'SHELXS-97 (Sheldrick, 1997a)'
_diffrn_ambient_temperature 150(2)
_diffrn_measured_fraction_theta_full 0.989
_diffrn_measured_fraction_theta_max 0.989
_diffrn_measurement_device_type Kappa-CCD
_diffrn_measurement_method '\f scans and \w scans with \k offsets'
_diffrn_radiation_monochromator graphite
_diffrn_radiation_source 'fine-focus sealed X-ray tube'
_diffrn_radiation_type 'Mo K\a'
_diffrn_radiation_wavelength 0.71073
_diffrn_reflns_av_R_equivalents 0.023
_diffrn_reflns_av_sigmaI/netI 0.0515
_diffrn_reflns_limit_h_max 12
_diffrn_reflns_limit_h_min 0
_diffrn_reflns_limit_k_max 14
_diffrn_reflns_limit_k_min -15
_diffrn_reflns_limit_l_max 15
_diffrn_reflns_limit_l_min -15
_diffrn_reflns_number 12749
_diffrn_reflns_theta_full 30.00
_diffrn_reflns_theta_max 30.00
_diffrn_reflns_theta_min 3.03
_diffrn_standards_decay_% 0
_exptl_absorpt_coefficient_mu 0.106
_exptl_absorpt_correction_T_max 0.9853
_exptl_absorpt_correction_T_min 0.9730
_exptl_absorpt_correction_type multi-scan
_exptl_absorpt_process_details 'DENZO-SMN (Otwinowski & Minor, 1997)'
_exptl_crystal_colour colourless
_exptl_crystal_density_diffrn 1.356
_exptl_crystal_density_method 'not measured'
_exptl_crystal_description block
_exptl_crystal_F_000 376
_exptl_crystal_size_max 0.26
_exptl_crystal_size_mid 0.16
_exptl_crystal_size_min 0.14
_refine_diff_density_max 0.243
_refine_diff_density_min -0.268
_refine_ls_extinction_method none
_refine_ls_goodness_of_fit_ref 1.071
_refine_ls_hydrogen_treatment constr
_refine_ls_matrix_type full
_refine_ls_number_parameters 229
_refine_ls_number_reflns 5013
_refine_ls_number_restraints 0
_refine_ls_restrained_S_all 1.071
_refine_ls_R_factor_all 0.0756
_refine_ls_R_factor_gt 0.0490
_refine_ls_shift/su_max 0.001
_refine_ls_shift/su_mean 0.000
_refine_ls_structure_factor_coef Fsqd
_refine_ls_weighting_details 'w=1/[\s^2^(Fo^2^)+(0.0542P)^2^+0.1566P] where P=(Fo^2^+2Fc^2^)/3'
_refine_ls_weighting_scheme calc
_refine_ls_wR_factor_gt 0.1167
_refine_ls_wR_factor_ref 0.1329
_reflns_number_gt 3651
_reflns_number_total 5013
_reflns_threshold_expression >2\s(I)
_cod_data_source_file na0108.cif
_cod_data_source_block 1
_cod_depositor_comments
;
The following automatic conversions were performed:
'_exptl_absorpt_correction_type' value 'Multi-scan' changed to
'multi-scan' according to
'/home/saulius/struct/CIF-dictionaries/cif_core.dic' dictionary named
'cif_core.dic' version 2.4.1 from 2010-06-29.

Automatic conversion script
Id: cif_fix_enum 1527 2010-12-29 10:47:43Z saulius 

The following automatic conversions were performed:

'_exptl_absorpt_correction_type' value 'Multi-scan' changed to
'multi-scan' according to
/home/saulius/struct/CIF-dictionaries/cif_core.dic dictionary named
'cif_core.dic' version 2.4.1 from 2010-06-29.

Automatic conversion script
Id: cif_fix_values 1715 2011-07-08 13:25:40Z adriana 
;
_cod_original_cell_volume 868.09(4)
_cod_database_code 2102195

loop_
_symmetry_equiv_pos_as_xyz
'x, y, z'
'-x, -y, -z'

loop_
_atom_site_label
_atom_site_type_symbol
_atom_site_fract_x
_atom_site_fract_y
_atom_site_fract_z
_atom_site_U_iso_or_equiv
_atom_site_adp_type
_atom_site_occupancy
_atom_site_symmetry_multiplicity
_atom_site_calc_flag
_atom_site_refinement_flags
N1 N 0.38165(12) 0.63318(10) 0.55172(10) 0.0214(2) Uani 1 1 d .
C2 C 0.23199(16) 0.54780(13) 0.58511(13) 0.0252(3) Uani 1 1 d .
C3 C 0.27683(16) 0.47571(13) 0.66386(12) 0.0259(3) Uani 1 1 d .
N4 N 0.35154(13) 0.37403(10) 0.58203(10) 0.0214(2) Uani 1 1 d .
C5 C 0.39028(16) 0.28369(13) 0.64208(12) 0.0242(3) Uani 1 1 d .
C51 C 0.22302(19) 0.17058(15) 0.64215(15) 0.0351(3) Uani 1 1 d .
C52 C 0.4994(2) 0.38603(16) 0.78661(13) 0.0356(3) Uani 1 1 d .
C6 C 0.48122(16) 0.20053(13) 0.54566(13) 0.0254(3) Uani 1 1 d .
C7 C 0.64938(16) 0.28992(13) 0.52269(12) 0.0238(3) Uani 1 1 d .
C71 C 0.73192(18) 0.18624(15) 0.44979(15) 0.0344(3) Uani 1 1 d .
O1 O 0.12100(13) 0.17636(11) 0.34034(9) 0.0387(3) Uani 1 1 d .
O2 O 0.30300(12) 0.31943(12) 0.26448(10) 0.0399(3) Uani 1 1 d .
O3 O 0.06891(16) 0.39464(13) -0.09511(12) 0.0507(3) Uani 1 1 d .
O4 O -0.18082(19) 0.24172(18) -0.22159(14) 0.0710(4) Uani 1 1 d .
O5 O -0.52769(12) -0.15405(11) -0.12954(10) 0.0399(3) Uani 1 1 d .
O6 O -0.42798(15) -0.18797(13) 0.02998(12) 0.0545(3) Uani 1 1 d .
N3 N -0.06477(18) 0.28683(16) -0.12643(13) 0.0422(3) Uani 1 1 d .
N5 N -0.41460(15) -0.12071(13) -0.03649(11) 0.0353(3) Uani 1 1 d .
C11 C 0.01922(16) 0.17937(14) 0.14061(12) 0.0256(3) Uani 1 1 d .
C12 C 0.04189(17) 0.25421(15) 0.06233(13) 0.0289(3) Uani 1 1 d .
C13 C -0.08773(18) 0.20456(15) -0.04618(13) 0.0305(3) Uani 1 1 d .
C14 C -0.23778(17) 0.08107(15) -0.08256(12) 0.0310(3) Uani 1 1 d .
C15 C -0.25553(16) 0.00957(14) -0.00260(12) 0.0275(3) Uani 1 1 d .
C16 C -0.13147(16) 0.05700(14) 0.10921(12) 0.0261(3) Uani 1 1 d .
C17 C 0.16098(16) 0.23011(14) 0.25890(12) 0.0286(3) Uani 1 1 d .
H1 H 0.4610 0.7026 0.6316 0.026 Uiso 1 1 calc R
H2A H 0.1470 0.4702 0.4997 0.030 Uiso 1 1 calc R
H2B H 0.1816 0.6141 0.6407 0.030 Uiso 1 1 calc R
H3A H 0.3587 0.5534 0.7509 0.031 Uiso 1 1 calc R
H3B H 0.1739 0.4192 0.6860 0.031 Uiso 1 1 calc R
H4A H 0.4503 0.4297 0.5672 0.026 Uiso 1 1 calc R
H4B H 0.2785 0.3092 0.4980 0.026 Uiso 1 1 calc R
H51A H 0.1631 0.2226 0.7016 0.053 Uiso 1 1 calc R
H51B H 0.2452 0.1076 0.6761 0.053 Uiso 1 1 calc R
H51C H 0.1534 0.1089 0.5488 0.053 Uiso 1 1 calc R
H52A H 0.5929 0.4706 0.7871 0.053 Uiso 1 1 calc R
H52B H 0.5447 0.3314 0.8171 0.053 Uiso 1 1 calc R
H52C H 0.4306 0.4219 0.8485 0.053 Uiso 1 1 calc R
H6A H 0.5014 0.1367 0.5808 0.030 Uiso 1 1 calc R
H6B H 0.4021 0.1338 0.4552 0.030 Uiso 1 1 calc R
H7 H 0.7255 0.3666 0.6141 0.029 Uiso 1 1 calc R
H71A H 0.6581 0.1090 0.3606 0.052 Uiso 1 1 calc R
H71B H 0.7496 0.1401 0.5053 0.052 Uiso 1 1 calc R
H71C H 0.8410 0.2431 0.4368 0.052 Uiso 1 1 calc R
H12 H 0.1446 0.3380 0.0829 0.035 Uiso 1 1 calc R
H14 H -0.3243 0.0471 -0.1587 0.037 Uiso 1 1 calc R
H16 H -0.1494 0.0066 0.1634 0.031 Uiso 1 1 calc R

loop_
_atom_site_aniso_label
_atom_site_aniso_U_11
_atom_site_aniso_U_22
_atom_site_aniso_U_33
_atom_site_aniso_U_23
_atom_site_aniso_U_13
_atom_site_aniso_U_12
N1 0.0207(5) 0.0216(5) 0.0230(5) 0.0124(4) 0.0038(4) 0.0078(4)
C2 0.0226(6) 0.0272(6) 0.0323(6) 0.0176(5) 0.0097(5) 0.0121(5)
C3 0.0303(7) 0.0279(6) 0.0275(6) 0.0166(5) 0.0131(5) 0.0154(5)
N4 0.0228(5) 0.0227(5) 0.0215(5) 0.0127(4) 0.0058(4) 0.0094(4)
C5 0.0289(6) 0.0236(5) 0.0250(6) 0.0156(5) 0.0063(5) 0.0109(5)
C51 0.0390(8) 0.0300(6) 0.0463(8) 0.0254(6) 0.0210(6) 0.0146(6)
C52 0.0455(8) 0.0400(7) 0.0255(6) 0.0173(6) 0.0041(6) 0.0200(6)
C6 0.0288(6) 0.0214(5) 0.0290(6) 0.0144(5) 0.0065(5) 0.0104(5)
C7 0.0261(6) 0.0239(5) 0.0258(6) 0.0142(5) 0.0046(5) 0.0119(5)
C71 0.0365(8) 0.0348(7) 0.0475(8) 0.0257(6) 0.0164(6) 0.0225(6)
O1 0.0394(6) 0.0444(6) 0.0269(5) 0.0169(4) -0.0022(4) 0.0124(5)
O2 0.0255(5) 0.0521(6) 0.0335(5) 0.0184(5) 0.0007(4) 0.0097(4)
O3 0.0584(8) 0.0582(7) 0.0545(7) 0.0394(6) 0.0268(6) 0.0272(6)
O4 0.0688(9) 0.1056(11) 0.0595(8) 0.0601(8) 0.0036(7) 0.0336(8)
O5 0.0273(5) 0.0414(5) 0.0315(5) 0.0017(4) -0.0015(4) 0.0130(4)
O6 0.0455(7) 0.0526(7) 0.0528(7) 0.0310(6) 0.0040(5) 0.0008(5)
N3 0.0486(8) 0.0600(8) 0.0368(7) 0.0318(6) 0.0171(6) 0.0304(7)
N5 0.0286(6) 0.0367(6) 0.0283(6) 0.0074(5) 0.0050(5) 0.0100(5)
C11 0.0247(6) 0.0316(6) 0.0196(5) 0.0089(5) 0.0045(4) 0.0144(5)
C12 0.0270(6) 0.0334(6) 0.0256(6) 0.0123(5) 0.0070(5) 0.0135(5)
C13 0.0334(7) 0.0426(7) 0.0256(6) 0.0198(6) 0.0112(5) 0.0213(6)
C14 0.0280(7) 0.0448(7) 0.0207(6) 0.0122(6) 0.0043(5) 0.0192(6)
C15 0.0221(6) 0.0314(6) 0.0235(6) 0.0083(5) 0.0049(5) 0.0107(5)
C16 0.0287(7) 0.0303(6) 0.0199(5) 0.0099(5) 0.0068(5) 0.0150(5)
C17 0.0266(7) 0.0335(6) 0.0218(6) 0.0075(5) 0.0017(5) 0.0152(5)

loop_
_atom_type_symbol
_atom_type_description
_atom_type_scat_dispersion_real
_atom_type_scat_dispersion_imag
_atom_type_scat_source
C C 0.0033 0.0016 'International Tables Vol C Tables 4.2.6.8 and 6.1.1.4'
H H 0.0000 0.0000 'International Tables Vol C Tables 4.2.6.8 and 6.1.1.4'
N N 0.0061 0.0033 'International Tables Vol C Tables 4.2.6.8 and 6.1.1.4'
O O 0.0106 0.0060 'International Tables Vol C Tables 4.2.6.8 and 6.1.1.4'

loop_
_geom_angle_atom_site_label_1
_geom_angle_atom_site_label_2
_geom_angle_atom_site_label_3
_geom_angle
_geom_angle_site_symmetry_1
_geom_angle_site_symmetry_3
_geom_angle_publ_flag
C2 N1 C7 114.71(9) . 2_666 no
C2 N1 H1 108.6 . . no
C7 N1 H1 108.6 2_666 . no
N1 C2 C3 110.90(10) . . no
N1 C2 H2A 109.5 . . no
C3 C2 H2A 109.5 . . no
N1 C2 H2B 109.5 . . no
C3 C2 H2B 109.5 . . no
H2A C2 H2B 108.0 . . no
N4 C3 C2 110.67(10) . . no
N4 C3 H3A 109.5 . . no
C2 C3 H3A 109.5 . . no
N4 C3 H3B 109.5 . . no
C2 C3 H3B 109.5 . . no
H3A C3 H3B 108.1 . . no
C3 N4 C5 117.10(9) . . no
C3 N4 H4A 108.0 . . no
C5 N4 H4A 108.0 . . no
C3 N4 H4B 108.0 . . no
C5 N4 H4B 108.0 . . no
H4A N4 H4B 107.3 . . no
N4 C5 C52 109.85(10) . . no
N4 C5 C51 108.22(10) . . no
C52 C5 C51 111.06(11) . . no
N4 C5 C6 106.76(9) . . no
C52 C5 C6 111.86(11) . . no
C51 C5 C6 108.93(10) . . no
C5 C51 H51A 109.5 . . no
C5 C51 H51B 109.5 . . no
H51A C51 H51B 109.5 . . no
C5 C51 H51C 109.5 . . no
H51A C51 H51C 109.5 . . no
H51B C51 H51C 109.5 . . no
C5 C52 H52A 109.5 . . no
C5 C52 H52B 109.5 . . no
H52A C52 H52B 109.5 . . no
C5 C52 H52C 109.5 . . no
H52A C52 H52C 109.5 . . no
H52B C52 H52C 109.5 . . no
C7 C6 C5 119.13(10) . . no
C7 C6 H6A 107.5 . . no
C5 C6 H6A 107.5 . . no
C7 C6 H6B 107.5 . . no
C5 C6 H6B 107.5 . . no
H6A C6 H6B 107.0 . . no
N1 C7 C71 114.04(10) 2_666 . no
N1 C7 C6 108.96(10) 2_666 . no
C71 C7 C6 108.99(10) . . no
N1 C7 H7 108.2 2_666 . no
C71 C7 H7 108.2 . . no
C6 C7 H7 108.2 . . no
C7 C71 H71A 109.5 . . no
C7 C71 H71B 109.5 . . no
H71A C71 H71B 109.5 . . no
C7 C71 H71C 109.5 . . no
H71A C71 H71C 109.5 . . no
H71B C71 H71C 109.5 . . no
O3 N3 O4 123.91(14) . . no
O3 N3 C13 118.27(12) . . no
O4 N3 C13 117.82(14) . . no
O6 N5 O5 123.84(12) . . no
O6 N5 C15 118.41(11) . . no
O5 N5 C15 117.74(12) . . no
C16 C11 C12 119.86(11) . . no
C16 C11 C17 120.16(12) . . no
C12 C11 C17 119.97(12) . . no
C13 C12 C11 118.96(12) . . no
C13 C12 H12 120.5 . . no
C11 C12 H12 120.5 . . no
C14 C13 C12 122.80(12) . . no
C14 C13 N3 118.49(12) . . no
C12 C13 N3 118.70(13) . . no
C15 C14 C13 116.54(11) . . no
C15 C14 H14 121.7 . . no
C13 C14 H14 121.7 . . no
C14 C15 C16 122.91(12) . . no
C14 C15 N5 118.19(11) . . no
C16 C15 N5 118.88(12) . . no
C15 C16 C11 118.88(12) . . no
C15 C16 H16 120.6 . . no
C11 C16 H16 120.6 . . no
O2 C17 O1 127.1(2) . . no
O2 C17 C11 116.81(12) . . no
O1 C17 C11 116.07(12) . . no

loop_
_geom_bond_atom_site_label_1
_geom_bond_atom_site_label_2
_geom_bond_distance
_geom_bond_site_symmetry_2
_geom_bond_publ_flag
N1 C2 1.461(2) . no
N1 C7 1.477(2) 2_666 no
N1 H1 0.92 . no
C2 C3 1.5179(17) . no
C2 H2A 0.99 . no
C2 H2B 0.99 . no
C3 N4 1.490(2) . no
C3 H3A 0.99 . no
C3 H3B 0.99 . no
N4 C5 1.518(2) . no
N4 H4A 0.92 . no
N4 H4B 0.92 . no
C5 C52 1.5248(17) . no
C5 C51 1.5267(18) . no
C5 C6 1.5415(17) . no
C51 H51A 0.98 . no
C51 H51B 0.98 . no
C51 H51C 0.98 . no
C52 H52A 0.98 . no
C52 H52B 0.98 . no
C52 H52C 0.98 . no
C6 C7 1.5324(17) . no
C6 H6A 0.99 . no
C6 H6B 0.99 . no
C7 C71 1.5288(18) . no
C7 H7 1.00 . no
C71 H71A 0.98 . no
C71 H71B 0.98 . no
C71 H71C 0.98 . no
O1 C17 1.258(2) . no
O2 C17 1.244(2) . no
O3 N3 1.2204(18) . no
O4 N3 1.2244(18) . no
O5 N5 1.2307(15) . no
O6 N5 1.2179(17) . no
N3 C13 1.4747(18) . no
N5 C15 1.4696(17) . no
C11 C12 1.3910(18) . no
C11 C16 1.3876(18) . no
C11 C17 1.5238(17) . no
C12 C13 1.3859(18) . no
C12 H12 0.95 . no
C13 C14 1.382(2) . no
C14 C15 1.3809(19) . no
C14 H14 0.95 . no
C15 C16 1.3873(17) . no
C16 H16 0.95 . no

loop_
_geom_hbond_atom_site_label_D
_geom_hbond_atom_site_label_H
_geom_hbond_atom_site_label_A
_geom_hbond_distance_DH
_geom_hbond_distance_HA
_geom_hbond_distance_DA
_geom_hbond_angle_DHA
_geom_hbond_site_symmetry_A
_geom_hbond_publ_flag
N1 H1 O5 0.92 2.42 3.169(2) 139 1_666 yes
N1 H1 O2 0.92 2.46 3.107(2) 127 2_666 yes
N4 H4A N1 0.92 2.12 2.808(2) 131 2_666 yes
N4 H4B O1 0.92 1.81 2.730(2) 175 . yes

loop_
_geom_torsion_atom_site_label_1
_geom_torsion_atom_site_label_2
_geom_torsion_atom_site_label_3
_geom_torsion_atom_site_label_4
_geom_torsion
_geom_torsion_site_symmetry_1
_geom_torsion_site_symmetry_3
_geom_torsion_site_symmetry_4
_geom_torsion_publ_flag
C7 N1 C2 C3 -178.79(9) 2_666 . . no
N1 C2 C3 N4 -59.6(2) . . . no
C2 C3 N4 C5 -175.2(2) . . . no
C3 N4 C5 C52 -53.2(2) . . . no
C3 N4 C5 C51 68.2(2) . . . no
C3 N4 C5 C6 -174.6(2) . . . no
N4 C5 C6 C7 60.7(2) . . . no
C52 C5 C6 C7 -59.54(14) . . . no
C51 C5 C6 C7 177.29(11) . . . no
C5 C6 C7 N1 -67.1(2) . . 2_666 no
C6 C7 N1 C2 -177.8(2) . 2_666 2_666 no
C5 C6 C7 C71 167.88(11) . . . no
C16 C11 C12 C13 0.06(18) . . . no
C17 C11 C12 C13 178.93(11) . . . no
C11 C12 C13 C14 -1.7(2) . . . no
C11 C12 C13 N3 178.33(11) . . . no
O3 N3 C13 C14 -178.99(13) . . . no
O4 N3 C13 C14 0.3(2) . . . no
O3 N3 C13 C12 0.97(19) . . . no
O4 N3 C13 C12 -179.73(14) . . . no
C12 C13 C14 C15 1.6(2) . . . no
N3 C13 C14 C15 -178.45(11) . . . no
C13 C14 C15 C16 0.15(19) . . . no
C13 C14 C15 N5 178.92(11) . . . no
O6 N5 C15 C14 176.83(13) . . . no
O5 N5 C15 C14 -4.22(18) . . . no
O6 N5 C15 C16 -4.36(19) . . . no
O5 N5 C15 C16 174.60(11) . . . no
C14 C15 C16 C11 -1.71(19) . . . no
N5 C15 C16 C11 179.53(11) . . . no
C12 C11 C16 C15 1.57(18) . . . no
C17 C11 C16 C15 -177.30(11) . . . no
C16 C11 C17 O2 165.61(12) . . . no
C12 C11 C17 O2 -13.25(18) . . . no
C16 C11 C17 O1 -14.25(18) . . . no
C12 C11 C17 O1 166.88(11) . . . no
